data_7707004
loop_
_publ_author_name
'Qin, Chun-Yan'
'Zhao, Sheng-Ze'
'Wu, Hua-Yu'
'Li, Yong-Hua'
'Wang, Zi-Kun'
'Wang, Zheng'
'Wang, Shi'

_publ_section_title
;
 The dynamic interplay between intramolecular and intermolecular
 interactions in mononuclear manganese(III) SCO complexes.
;
_journal_issue 17
_journal_name_full 'Dalton transactions (Cambridge, England : 2003)'
_journal_page_first 5899
_journal_page_last 5910
_journal_paper_doi 10.1039/d0dt04109b
_journal_volume 50
_journal_year 2021
_chemical_formula_moiety 'As F6, C22 H26 F2 Mn N4 O2'
_chemical_formula_sum 'C22 H26 As F8 Mn N4 O2'
_chemical_formula_weight 660.33
_space_group_crystal_system monoclinic
_space_group_IT_number 13
_space_group_name_Hall '-P 2yac'
_space_group_name_H-M_alt 'P 1 2/n 1'
_atom_sites_solution_hydrogens geom
_audit_creation_date 2021-03-19
_audit_creation_method
;
Olex2 1.2
(compiled 2018.05.29 svn.r3508 for OlexSys, GUI svn.r5506)
;
_audit_update_record
;
2021-03-22 deposited with the CCDC.	2021-03-25 downloaded from the CCDC.
;
_cell_angle_alpha 90
_cell_angle_beta 93.862(2)
_cell_angle_gamma 90
_cell_formula_units_Z 2
_cell_length_a 11.3909(12)
_cell_length_b 8.1489(8)
_cell_length_c 13.2933(14)
_cell_measurement_reflns_used 9887
_cell_measurement_temperature 100(2)
_cell_measurement_theta_max 37.52
_cell_measurement_theta_min 2.28
_cell_volume 1231.1(2)
_computing_cell_refinement SMART
_computing_data_collection 'SMART (Bruker, 2000)'
_computing_data_reduction 'SMART (Bruker, 2000)'
_computing_molecular_graphics 'Olex2 (Dolomanov et al., 2009)'
_computing_publication_material 'Olex2 (Dolomanov et al., 2009)'
_computing_structure_refinement 'ShelXL (Sheldrick, 2015)'
_computing_structure_solution 'ShelXL (Sheldrick, 2015)'
_diffrn_ambient_temperature 100(2)
_diffrn_measured_fraction_theta_full 0.989
_diffrn_measured_fraction_theta_max 0.898
_diffrn_measurement_device_type 'CCD area detector'
_diffrn_measurement_method 'phi and omega scans'
_diffrn_radiation_monochromator graphite
_diffrn_radiation_type MoK\a
_diffrn_radiation_wavelength 0.71073
_diffrn_reflns_av_R_equivalents 0.0285
_diffrn_reflns_av_unetI/netI 0.0325
_diffrn_reflns_Laue_measured_fraction_full 0.989
_diffrn_reflns_Laue_measured_fraction_max 0.898
_diffrn_reflns_limit_h_max 17
_diffrn_reflns_limit_h_min -19
_diffrn_reflns_limit_k_max 13
_diffrn_reflns_limit_k_min -13
_diffrn_reflns_limit_l_max 18
_diffrn_reflns_limit_l_min -22
_diffrn_reflns_number 16498
_diffrn_reflns_point_group_measured_fraction_full 0.989
_diffrn_reflns_point_group_measured_fraction_max 0.898
_diffrn_reflns_theta_full 25.242
_diffrn_reflns_theta_max 37.766
_diffrn_reflns_theta_min 2.280
_exptl_absorpt_coefficient_mu 1.960
_exptl_absorpt_correction_T_max 0.872
_exptl_absorpt_correction_T_min 0.806
_exptl_absorpt_correction_type multi-scan
_exptl_absorpt_process_details 'SADABS; Bruker, 2000'
_exptl_crystal_colour black
_exptl_crystal_density_diffrn 1.781
_exptl_crystal_description block
_exptl_crystal_F_000 664
_exptl_crystal_size_max 0.11
_exptl_crystal_size_mid 0.1
_exptl_crystal_size_min 0.07
_refine_diff_density_max 0.569
_refine_diff_density_min -0.984
_refine_diff_density_rms 0.094
_refine_ls_extinction_method none
_refine_ls_goodness_of_fit_ref 1.075
_refine_ls_hydrogen_treatment constr
_refine_ls_matrix_type full
_refine_ls_number_parameters 174
_refine_ls_number_reflns 6597
_refine_ls_number_restraints 0
_refine_ls_restrained_S_all 1.075
_refine_ls_R_factor_all 0.0365
_refine_ls_R_factor_gt 0.0293
_refine_ls_shift/su_max 0.001
_refine_ls_shift/su_mean 0.000
_refine_ls_structure_factor_coef Fsqd
_refine_ls_weighting_details 'w=1/[\s^2^(Fo^2^)+(0.0317P)^2^+0.5549P] where P=(Fo^2^+2Fc^2^)/3'
_refine_ls_weighting_scheme calc
_refine_ls_wR_factor_gt 0.0718
_refine_ls_wR_factor_ref 0.0754
_reflns_Friedel_coverage 0.000
_reflns_number_gt 5218
_reflns_number_total 6597
_reflns_threshold_expression 'I > 2\s(I)'
_cod_data_source_file d0dt04109b2.cif
_cod_data_source_block AsF6-100K
_cod_depositor_comments
;
The following automatic conversions were performed:

data item '_exptl_absorpt_correction_type' value 'Multi-scan' was
changed to 'multi-scan' in accordance with the
/home/data/users/saulius/crontab/automatic-downloads/rss-feeds/RSC/lib/dictionaries/cif_core.dic
dictionary named 'cif_core.dic' version 2.4.2 last updated on
2011-04-26.

Automatic conversion script
Id: cif_fix_values 7556 2019-12-06 15:28:31Z antanas 

 Adding full bibliography for 7707004--7707019.cif.
;
_cod_original_sg_symbol_H-M 'P 2/n'
_cod_database_code 7707004
_shelx_shelxl_version_number 2014/7
_shelx_space_group_comment
;
The symmetry employed for this shelxl refinement is uniquely defined
by the following loop, which should always be used as a source of
symmetry information in preference to the above space-group names.
They are only intended as comments.
;
_shelx_estimated_absorpt_t_max 0.875
_shelx_estimated_absorpt_t_min 0.813
_olex2_refinement_description
;
1. Fixed Uiso
 At 1.2 times of:
  All C(H) groups, All C(H,H) groups, All N(H) groups
2.a Ternary CH refined with riding coordinates:
 N2(H2)
2.b Secondary CH2 refined with riding coordinates:
 C8(H8A,H8B), C9(H9A,H9B), C10(H10A,H10B), C11(H11A,H11B)
2.c Aromatic/amide H refined with riding coordinates:
 C2(H2A), C3(H3), C5(H5), C7(H7)
;
_olex2_submission_special_instructions 'No special instructions were received'

loop_
_space_group_symop_operation_xyz
'x, y, z'
'-x+1/2, y, -z+1/2'
'-x, -y, -z'
'x-1/2, -y, z-1/2'

loop_
_atom_site_label
_atom_site_type_symbol
_atom_site_fract_x
_atom_site_fract_y
_atom_site_fract_z
_atom_site_U_iso_or_equiv
_atom_site_adp_type
_atom_site_occupancy
_atom_site_site_symmetry_order
_atom_site_calc_flag
_atom_site_refinement_flags_posn
_atom_site_refinement_flags_adp
_atom_site_refinement_flags_occupancy
_atom_site_disorder_assembly
_atom_site_disorder_group
As1 As 0.7500 -0.11428(2) 0.2500 0.01211(4) Uani 1 2 d S T P . .
F1 F 0.7500 0.09660(12) 0.2500 0.01917(19) Uani 1 2 d S T P . .
F2 F 0.74408(9) -0.11603(10) 0.12105(6) 0.02676(17) Uani 1 1 d . . . . .
F3 F 0.7500 -0.32723(12) 0.2500 0.0231(2) Uani 1 2 d S T P . .
F4 F 0.59813(7) -0.11480(10) 0.24618(7) 0.02542(17) Uani 1 1 d . . . . .
Mn1 Mn 0.7500 0.67048(3) 0.7500 0.00975(4) Uani 1 2 d S T P . .
F5 F 0.54914(7) 0.11680(9) 0.40356(7) 0.02397(16) Uani 1 1 d . . . . .
O1 O 0.70169(7) 0.66334(9) 0.61330(6) 0.01264(13) Uani 1 1 d . . . . .
N1 N 0.59844(7) 0.53098(11) 0.77563(7) 0.01271(14) Uani 1 1 d . . . . .
N2 N 0.63648(9) 0.88501(12) 0.78992(8) 0.01667(16) Uani 1 1 d . . . . .
H2 H 0.5758 0.9009 0.7328 0.020 Uiso 1 1 calc R . . . .
C1 C 0.66740(8) 0.52486(12) 0.56632(7) 0.01127(15) Uani 1 1 d . . . . .
C2 C 0.70039(9) 0.49780(14) 0.46739(8) 0.01470(17) Uani 1 1 d . . . . .
H2A H 0.7490 0.5755 0.4369 0.018 Uiso 1 1 calc R . . . .
C3 C 0.66277(10) 0.35918(15) 0.41393(8) 0.01683(18) Uani 1 1 d . . . . .
H3 H 0.6868 0.3403 0.3479 0.020 Uiso 1 1 calc R . . . .
C4 C 0.58951(9) 0.24857(14) 0.45828(9) 0.01651(18) Uani 1 1 d . . . . .
C5 C 0.55384(9) 0.26982(13) 0.55388(8) 0.01559(17) Uani 1 1 d . . . . .
H5 H 0.5024 0.1931 0.5818 0.019 Uiso 1 1 calc R . . . .
C6 C 0.59485(9) 0.40740(12) 0.60988(8) 0.01225(15) Uani 1 1 d . . . . .
C7 C 0.55140(9) 0.43241(13) 0.70892(8) 0.01349(16) Uani 1 1 d . . . . .
H7 H 0.4840 0.3722 0.7255 0.016 Uiso 1 1 calc R . . . .
C8 C 0.53714(9) 0.55390(15) 0.86876(8) 0.01675(18) Uani 1 1 d . . . . .
H8A H 0.5933 0.5355 0.9278 0.020 Uiso 1 1 calc R . . . .
H8B H 0.4735 0.4716 0.8711 0.020 Uiso 1 1 calc R . . . .
C9 C 0.48475(10) 0.72590(17) 0.87490(9) 0.0204(2) Uani 1 1 d . . . . .
H9A H 0.4313 0.7442 0.8141 0.025 Uiso 1 1 calc R . . . .
H9B H 0.4366 0.7304 0.9341 0.025 Uiso 1 1 calc R . . . .
C10 C 0.57346(11) 0.86553(16) 0.88319(9) 0.0198(2) Uani 1 1 d . . . . .
H10A H 0.5321 0.9691 0.8971 0.024 Uiso 1 1 calc R . . . .
H10B H 0.6314 0.8441 0.9406 0.024 Uiso 1 1 calc R . . . .
C11 C 0.71218(12) 1.03206(14) 0.79457(11) 0.0231(2) Uani 1 1 d . . . . .
H11A H 0.7628 1.0318 0.8581 0.028 Uiso 1 1 calc R . . . .
H11B H 0.6629 1.1322 0.7933 0.028 Uiso 1 1 calc R . . . .

loop_
_atom_site_aniso_label
_atom_site_aniso_U_11
_atom_site_aniso_U_22
_atom_site_aniso_U_33
_atom_site_aniso_U_23
_atom_site_aniso_U_13
_atom_site_aniso_U_12
As1 0.01378(7) 0.01012(7) 0.01271(6) 0.000 0.00300(5) 0.000
F1 0.0183(4) 0.0093(4) 0.0302(5) 0.000 0.0043(4) 0.000
F2 0.0424(5) 0.0246(4) 0.0136(3) 0.0000(3) 0.0047(3) -0.0046(3)
F3 0.0331(6) 0.0095(4) 0.0274(5) 0.000 0.0082(4) 0.000
F4 0.0143(3) 0.0212(4) 0.0411(5) 0.0015(3) 0.0042(3) -0.0032(3)
Mn1 0.01019(8) 0.00968(9) 0.00932(8) 0.000 0.00032(6) 0.000
F5 0.0256(4) 0.0184(3) 0.0274(4) -0.0122(3) -0.0021(3) 0.0004(3)
O1 0.0150(3) 0.0118(3) 0.0110(3) 0.0003(2) -0.0009(2) -0.0027(2)
N1 0.0110(3) 0.0153(4) 0.0119(3) -0.0004(3) 0.0019(3) -0.0005(3)
N2 0.0173(4) 0.0150(4) 0.0172(4) -0.0011(3) -0.0023(3) 0.0026(3)
C1 0.0103(3) 0.0124(4) 0.0110(3) 0.0002(3) -0.0007(3) 0.0006(3)
C2 0.0134(4) 0.0187(4) 0.0121(4) -0.0010(3) 0.0011(3) 0.0002(3)
C3 0.0150(4) 0.0214(5) 0.0139(4) -0.0048(3) 0.0002(3) 0.0037(4)
C4 0.0153(4) 0.0139(4) 0.0199(4) -0.0065(3) -0.0026(3) 0.0028(3)
C5 0.0147(4) 0.0124(4) 0.0195(4) -0.0026(3) -0.0001(3) -0.0011(3)
C6 0.0112(3) 0.0114(4) 0.0140(4) -0.0011(3) 0.0004(3) -0.0005(3)
C7 0.0118(4) 0.0132(4) 0.0156(4) 0.0005(3) 0.0021(3) -0.0015(3)
C8 0.0129(4) 0.0238(5) 0.0139(4) -0.0005(4) 0.0041(3) -0.0003(4)
C9 0.0136(4) 0.0288(6) 0.0192(5) -0.0031(4) 0.0033(3) 0.0053(4)
C10 0.0204(5) 0.0217(5) 0.0172(4) -0.0045(4) 0.0009(4) 0.0070(4)
C11 0.0269(6) 0.0113(4) 0.0308(6) -0.0034(4) -0.0005(5) 0.0020(4)

loop_
_atom_type_symbol
_atom_type_description
_atom_type_scat_dispersion_real
_atom_type_scat_dispersion_imag
_atom_type_scat_source
C C 0.0033 0.0016 'International Tables Vol C Tables 4.2.6.8 and 6.1.1.4'
H H 0.0000 0.0000 'International Tables Vol C Tables 4.2.6.8 and 6.1.1.4'
N N 0.0061 0.0033 'International Tables Vol C Tables 4.2.6.8 and 6.1.1.4'
O O 0.0106 0.0060 'International Tables Vol C Tables 4.2.6.8 and 6.1.1.4'
F F 0.0171 0.0103 'International Tables Vol C Tables 4.2.6.8 and 6.1.1.4'
Mn Mn 0.3368 0.7283 'International Tables Vol C Tables 4.2.6.8 and 6.1.1.4'
As As 0.0499 2.0058 'International Tables Vol C Tables 4.2.6.8 and 6.1.1.4'

loop_
_geom_angle_atom_site_label_1
_geom_angle_atom_site_label_2
_geom_angle_atom_site_label_3
_geom_angle
_geom_angle_site_symmetry_1
_geom_angle_site_symmetry_3
_geom_angle_publ_flag
F1 As1 F3 180.0 . . ?
F1 As1 F4 90.14(3) . 2_655 ?
F1 As1 F4 90.14(3) . . ?
F2 As1 F1 90.48(3) 2_655 . ?
F2 As1 F1 90.48(3) . . ?
F2 As1 F2 179.05(6) . 2_655 ?
F2 As1 F3 89.52(3) . . ?
F2 As1 F3 89.52(3) 2_655 . ?
F2 As1 F4 90.07(5) 2_655 . ?
F2 As1 F4 89.92(5) 2_655 2_655 ?
F2 As1 F4 89.93(5) . . ?
F2 As1 F4 90.07(5) . 2_655 ?
F4 As1 F3 89.86(3) . . ?
F4 As1 F3 89.86(3) 2_655 . ?
F4 As1 F4 179.72(5) . 2_655 ?
O1 Mn1 O1 176.42(5) . 2_656 ?
O1 Mn1 N1 90.96(3) . 2_656 ?
O1 Mn1 N1 87.11(3) . . ?
O1 Mn1 N1 87.11(3) 2_656 2_656 ?
O1 Mn1 N1 90.96(3) 2_656 . ?
O1 Mn1 N2 86.06(3) . 2_656 ?
O1 Mn1 N2 96.73(4) . . ?
O1 Mn1 N2 86.05(3) 2_656 . ?
O1 Mn1 N2 96.73(4) 2_656 2_656 ?
N1 Mn1 N1 114.93(5) 2_656 . ?
N1 Mn1 N2 83.78(4) 2_656 2_656 ?
N1 Mn1 N2 83.78(4) . . ?
N1 Mn1 N2 160.18(4) . 2_656 ?
N1 Mn1 N2 160.18(4) 2_656 . ?
N2 Mn1 N2 78.58(5) 2_656 . ?
C1 O1 Mn1 122.70(6) . . ?
C7 N1 Mn1 122.10(7) . . ?
C7 N1 C8 117.35(9) . . ?
C8 N1 Mn1 120.37(7) . . ?
Mn1 N2 H2 107.4 . . ?
C10 N2 Mn1 115.51(7) . . ?
C10 N2 H2 107.4 . . ?
C11 N2 Mn1 107.23(7) . . ?
C11 N2 H2 107.4 . . ?
C11 N2 C10 111.51(10) . . ?
O1 C1 C2 118.73(9) . . ?
O1 C1 C6 122.77(9) . . ?
C2 C1 C6 118.44(9) . . ?
C1 C2 H2A 119.6 . . ?
C3 C2 C1 120.86(10) . . ?
C3 C2 H2A 119.6 . . ?
C2 C3 H3 120.5 . . ?
C4 C3 C2 119.05(10) . . ?
C4 C3 H3 120.5 . . ?
F5 C4 C3 118.52(10) . . ?
F5 C4 C5 119.01(11) . . ?
C5 C4 C3 122.44(10) . . ?
C4 C5 H5 120.6 . . ?
C4 C5 C6 118.83(10) . . ?
C6 C5 H5 120.6 . . ?
C1 C6 C7 121.38(9) . . ?
C5 C6 C1 120.31(9) . . ?
C5 C6 C7 118.04(9) . . ?
N1 C7 C6 124.15(9) . . ?
N1 C7 H7 117.9 . . ?
C6 C7 H7 117.9 . . ?
N1 C8 H8A 109.3 . . ?
N1 C8 H8B 109.3 . . ?
N1 C8 C9 111.72(9) . . ?
H8A C8 H8B 107.9 . . ?
C9 C8 H8A 109.3 . . ?
C9 C8 H8B 109.3 . . ?
C8 C9 H9A 108.4 . . ?
C8 C9 H9B 108.4 . . ?
H9A C9 H9B 107.5 . . ?
C10 C9 C8 115.48(9) . . ?
C10 C9 H9A 108.4 . . ?
C10 C9 H9B 108.4 . . ?
N2 C10 C9 112.11(9) . . ?
N2 C10 H10A 109.2 . . ?
N2 C10 H10B 109.2 . . ?
C9 C10 H10A 109.2 . . ?
C9 C10 H10B 109.2 . . ?
H10A C10 H10B 107.9 . . ?
N2 C11 C11 109.25(9) . 2_656 ?
N2 C11 H11A 109.8 . . ?
N2 C11 H11B 109.8 . . ?
C11 C11 H11A 109.8 2_656 . ?
C11 C11 H11B 109.8 2_656 . ?
H11A C11 H11B 108.3 . . ?

loop_
_geom_bond_atom_site_label_1
_geom_bond_atom_site_label_2
_geom_bond_distance
_geom_bond_site_symmetry_2
_geom_bond_publ_flag
As1 F1 1.7185(10) . ?
As1 F2 1.7111(8) 2_655 ?
As1 F2 1.7111(8) . ?
As1 F3 1.7353(10) . ?
As1 F4 1.7273(8) . ?
As1 F4 1.7273(8) 2_655 ?
Mn1 O1 1.8638(8) . ?
Mn1 O1 1.8638(8) 2_656 ?
Mn1 N1 2.1138(9) 2_656 ?
Mn1 N1 2.1138(9) . ?
Mn1 N2 2.2588(10) 2_656 ?
Mn1 N2 2.2588(10) . ?
F5 C4 1.3597(13) . ?
O1 C1 1.3354(12) . ?
N1 C7 1.2864(13) . ?
N1 C8 1.4735(14) . ?
N2 H2 1.0000 . ?
N2 C10 1.4824(16) . ?
N2 C11 1.4751(16) . ?
C1 C2 1.4093(14) . ?
C1 C6 1.4138(14) . ?
C2 H2A 0.9500 . ?
C2 C3 1.3869(16) . ?
C3 H3 0.9500 . ?
C3 C4 1.3866(17) . ?
C4 C5 1.3709(16) . ?
C5 H5 0.9500 . ?
C5 C6 1.4080(14) . ?
C6 C7 1.4517(15) . ?
C7 H7 0.9500 . ?
C8 H8A 0.9900 . ?
C8 H8B 0.9900 . ?
C8 C9 1.5277(17) . ?
C9 H9A 0.9900 . ?
C9 H9B 0.9900 . ?
C9 C10 1.5208(19) . ?
C10 H10A 0.9900 . ?
C10 H10B 0.9900 . ?
C11 C11 1.511(3) 2_656 ?
C11 H11A 0.9900 . ?
C11 H11B 0.9900 . ?
